data_7118796
loop_
_publ_author_name
'Li, Xuezhao'
'Wu, Jinguo'
'He, Cheng'
'Zhang, Rong'
'Duan, Chunying'

_publ_section_title
;
 Multicomponent self-assembly of a pentanuclear Ir-Zn heterometal-organic
 polyhedron for carbon dioxide fixation and sulfite sequestration.
;
_journal_issue 29
_journal_name_full 'Chemical communications (Cambridge, England)'
_journal_page_first 5104
_journal_page_last 5107
_journal_paper_doi 10.1039/c6cc00064a
_journal_volume 52
_journal_year 2016
_chemical_formula_sum 'C116 H98 B4 F17 Ir2 N25 O3 Zn3'
_chemical_formula_weight 2836.94
_chemical_name_systematic Ir-Zn1
_space_group_IT_number 14
_symmetry_cell_setting monoclinic
_symmetry_space_group_name_Hall '-P 2ybc'
_symmetry_space_group_name_H-M 'P 1 21/c 1'
_atom_sites_solution_hydrogens geom
_atom_sites_solution_primary direct
_atom_sites_solution_secondary difmap
_audit_creation_method SHELXL-97
_audit_update_record
;
2016-01-04 deposited with the CCDC.
2016-02-23 downloaded from the CCDC.
;
_cell_angle_alpha 90.00
_cell_angle_beta 112.295(2)
_cell_angle_gamma 90.00
_cell_formula_units_Z 4
_cell_length_a 29.5050(11)
_cell_length_b 19.1096(5)
_cell_length_c 24.9760(8)
_cell_measurement_reflns_used 9958
_cell_measurement_temperature 200(2)
_cell_measurement_theta_max 25.90
_cell_measurement_theta_min 2.24
_cell_volume 13029.4(7)
_computing_cell_refinement 'Bruker SAINT'
_computing_data_collection 'Bruker APEX2'
_computing_data_reduction 'Bruker SAINT'
_computing_molecular_graphics 'Bruker SHELXTL'
_computing_publication_material 'Bruker SHELXTL'
_computing_structure_refinement 'SHELXL-97 (Sheldrick, 2008)'
_computing_structure_solution 'SHELXS-97 (Sheldrick, 2008)'
_diffrn_ambient_temperature 200(2)
_diffrn_measured_fraction_theta_full 0.999
_diffrn_measured_fraction_theta_max 0.999
_diffrn_measurement_device_type 'CCD area detector'
_diffrn_measurement_method 'phi and omega scans'
_diffrn_radiation_monochromator graphite
_diffrn_radiation_source 'fine-focus sealed tube'
_diffrn_radiation_type MoK\a
_diffrn_radiation_wavelength 0.71073
_diffrn_reflns_av_R_equivalents 0.0530
_diffrn_reflns_av_sigmaI/netI 0.0649
_diffrn_reflns_limit_h_max 35
_diffrn_reflns_limit_h_min -19
_diffrn_reflns_limit_k_max 22
_diffrn_reflns_limit_k_min -22
_diffrn_reflns_limit_l_max 29
_diffrn_reflns_limit_l_min -29
_diffrn_reflns_number 69914
_diffrn_reflns_theta_full 25.00
_diffrn_reflns_theta_max 25.00
_diffrn_reflns_theta_min 2.11
_exptl_absorpt_coefficient_mu 2.661
_exptl_absorpt_correction_T_max 0.5560
_exptl_absorpt_correction_T_min 0.5024
_exptl_absorpt_correction_type empirical
_exptl_absorpt_process_details SADABS
_exptl_crystal_colour RED
_exptl_crystal_density_diffrn 1.446
_exptl_crystal_density_method 'not measured'
_exptl_crystal_description BLOCK
_exptl_crystal_F_000 5640
_exptl_crystal_size_max 0.30
_exptl_crystal_size_mid 0.27
_exptl_crystal_size_min 0.25
_refine_diff_density_max 3.399
_refine_diff_density_min -2.267
_refine_diff_density_rms 0.175
_refine_ls_extinction_method none
_refine_ls_goodness_of_fit_ref 1.021
_refine_ls_hydrogen_treatment constr
_refine_ls_matrix_type full
_refine_ls_number_parameters 1493
_refine_ls_number_reflns 22924
_refine_ls_number_restraints 374
_refine_ls_restrained_S_all 1.019
_refine_ls_R_factor_all 0.1303
_refine_ls_R_factor_gt 0.0749
_refine_ls_shift/su_max 0.006
_refine_ls_shift/su_mean 0.000
_refine_ls_structure_factor_coef Fsqd
_refine_ls_weighting_details 'calc w=1/[\s^2^(Fo^2^)+(0.1563P)^2^+20.9359P] where P=(Fo^2^+2Fc^2^)/3'
_refine_ls_weighting_scheme calc
_refine_ls_wR_factor_gt 0.2126
_refine_ls_wR_factor_ref 0.2446
_reflns_number_gt 14434
_reflns_number_total 22924
_reflns_threshold_expression >2sigma(I)
_cod_data_source_file c6cc00064a2.cif
_cod_data_source_block 1
_cod_depositor_comments
;
The following automatic conversions were performed:

'_symmetry_cell_setting' value 'Monoclinic' changed to 'monoclinic'
according to
/usr/data/users/saulius/crontab/automatic-downloads/rss-feeds/RSC/lib/dictionaries/cif_core.dic
dictionary named 'cif_core.dic' version 2.4.2 from 2011-04-26.

'_exptl_absorpt_correction_type' value 'EMPIRICAL' changed to
'empirical' according to
/usr/data/users/saulius/crontab/automatic-downloads/rss-feeds/RSC/lib/dictionaries/cif_core.dic
dictionary named 'cif_core.dic' version 2.4.2 from 2011-04-26.

'_refine_ls_hydrogen_treatment' value 'CONSTR' changed to 'constr'
according to
/usr/data/users/saulius/crontab/automatic-downloads/rss-feeds/RSC/lib/dictionaries/cif_core.dic
dictionary named 'cif_core.dic' version 2.4.2 from 2011-04-26.

Automatic conversion script
Id: cif_fix_values 4268 2015-11-12 08:31:59Z antanas 

 Adding full bibliography for 7118795--7118797.cif.
;
_cod_original_sg_symbol_H-M P2(1)/c
_cod_database_code 7118796

loop_
_symmetry_equiv_pos_as_xyz
'x, y, z'
'-x, y+1/2, -z+1/2'
'-x, -y, -z'
'x, -y-1/2, z-1/2'

loop_
_atom_site_label
_atom_site_type_symbol
_atom_site_fract_x
_atom_site_fract_y
_atom_site_fract_z
_atom_site_U_iso_or_equiv
_atom_site_adp_type
_atom_site_occupancy
_atom_site_symmetry_multiplicity
_atom_site_calc_flag
_atom_site_refinement_flags
_atom_site_disorder_assembly
_atom_site_disorder_group
Ir1 Ir 0.338592(5) 0.508236(8) 0.849235(6) 0.03776(4) Uani 1 1 d . . .
N11 N 0.29364(11) 0.49938(16) 0.89837(13) 0.0453(10) Uani 1 1 d . . .
N12 N 0.23227(10) 0.68537(17) 0.67391(12) 0.0434(10) Uani 1 1 d . . .
N13 N 0.22813(11) 0.7333(2) 0.57161(13) 0.0601(12) Uani 1 1 d . . .
N14 N 0.39149(10) 0.43560(16) 0.89865(12) 0.0443(10) Uani 1 1 d . . .
N15 N 0.20856(11) 0.34420(17) 0.68064(12) 0.0448(10) Uani 1 1 d . . .
N16 N 0.12989(11) 0.35534(19) 0.58189(13) 0.0558(12) Uani 1 1 d . . .
N17 N 0.37766(11) 0.59791(17) 0.89298(12) 0.0458(10) Uani 1 1 d . . .
N18 N 0.40525(12) 0.47406(18) 0.67415(14) 0.0594(11) Uani 1 1 d . . .
N19 N 0.38703(13) 0.4049(2) 0.57375(14) 0.0690(12) Uani 1 1 d . . .
C101 C 0.30351(15) 0.4594(2) 0.94628(16) 0.0596(14) Uani 1 1 d . . .
H10A H 0.3329 0.4348 0.9606 0.071 Uiso 1 1 calc R . .
C102 C 0.27193(16) 0.4538(2) 0.97418(17) 0.0671(15) Uani 1 1 d . . .
H10B H 0.2799 0.4262 1.0071 0.081 Uiso 1 1 calc R . .
C103 C 0.22724(18) 0.4903(2) 0.95256(19) 0.0711(16) Uani 1 1 d . . .
H10C H 0.2047 0.4870 0.9703 0.085 Uiso 1 1 calc R . .
C104 C 0.21820(14) 0.5308(2) 0.90458(15) 0.0540(13) Uani 1 1 d . . .
H10D H 0.1891 0.5559 0.8897 0.065 Uiso 1 1 calc R . .
C105 C 0.25075(13) 0.5355(2) 0.87781(14) 0.0411(11) Uani 1 1 d . . .
C106 C 0.24460(11) 0.57739(18) 0.82475(14) 0.0354(10) Uani 1 1 d . . .
C107 C 0.20369(12) 0.6184(2) 0.79742(15) 0.0427(11) Uani 1 1 d . . .
H10E H 0.1792 0.6209 0.8122 0.051 Uiso 1 1 calc R . .
C108 C 0.19916(12) 0.6551(2) 0.74890(15) 0.0425(11) Uani 1 1 d . . .
H10F H 0.1720 0.6836 0.7313 0.051 Uiso 1 1 calc R . .
C109 C 0.23546(12) 0.6499(2) 0.72537(15) 0.0422(11) Uani 1 1 d . . .
C110 C 0.27640(12) 0.6094(2) 0.75385(14) 0.0412(11) Uani 1 1 d . . .
H11A H 0.3011 0.6077 0.7393 0.049 Uiso 1 1 calc R . .
C111 C 0.28224(11) 0.57044(18) 0.80422(13) 0.0318(10) Uani 1 1 d . . .
C112 C 0.19969(14) 0.7284(2) 0.64881(17) 0.0634(15) Uani 1 1 d . . .
H11B H 0.1769 0.7409 0.6646 0.076 Uiso 1 1 calc R . .
C113 C 0.19717(14) 0.7601(2) 0.59334(17) 0.0649(14) Uani 1 1 d . . .
C114 C 0.16170(18) 0.8069(3) 0.5635(2) 0.0904(19) Uani 1 1 d . . .
H11C H 0.1385 0.8220 0.5778 0.109 Uiso 1 1 calc R . .
C115 C 0.16140(19) 0.8313(3) 0.5107(2) 0.086(2) Uani 1 1 d . . .
H11D H 0.1385 0.8647 0.4902 0.103 Uiso 1 1 calc R . .
C116 C 0.19333(17) 0.8075(3) 0.4893(2) 0.0795(18) Uani 1 1 d . . .
H11E H 0.1929 0.8233 0.4539 0.095 Uiso 1 1 calc R . .
C117 C 0.22663(15) 0.7593(3) 0.52059(18) 0.0685(16) Uani 1 1 d . . .
H11F H 0.2496 0.7433 0.5062 0.082 Uiso 1 1 calc R . .
C121 C 0.43019(14) 0.4479(2) 0.94541(17) 0.0572(15) Uani 1 1 d . . .
H12A H 0.4361 0.4935 0.9593 0.069 Uiso 1 1 calc R . .
C122 C 0.46275(18) 0.3959(3) 0.97508(19) 0.0756(18) Uani 1 1 d . . .
H12B H 0.4897 0.4071 1.0083 0.091 Uiso 1 1 calc R . .
C123 C 0.45567(16) 0.3298(3) 0.9563(2) 0.0753(18) Uani 1 1 d . . .
H12C H 0.4779 0.2950 0.9755 0.090 Uiso 1 1 calc R . .
C124 C 0.41495(16) 0.3145(2) 0.90814(19) 0.0666(17) Uani 1 1 d . . .
H12D H 0.4090 0.2686 0.8948 0.080 Uiso 1 1 calc R . .
C125 C 0.38280(13) 0.3670(2) 0.87937(16) 0.0489(13) Uani 1 1 d . . .
C126 C 0.33837(13) 0.35933(19) 0.82701(15) 0.0431(12) Uani 1 1 d . . .
C127 C 0.32467(15) 0.2929(2) 0.80096(17) 0.0555(14) Uani 1 1 d . . .
H12E H 0.3439 0.2537 0.8165 0.067 Uiso 1 1 calc R . .
C128 C 0.28282(14) 0.2872(2) 0.75268(16) 0.0493(13) Uani 1 1 d . . .
H12F H 0.2743 0.2442 0.7341 0.059 Uiso 1 1 calc R . .
C129 C 0.25261(12) 0.3454(2) 0.73089(15) 0.0417(11) Uani 1 1 d . . .
C130 C 0.26725(11) 0.41073(18) 0.75795(13) 0.0333(10) Uani 1 1 d . . .
H13A H 0.2474 0.4494 0.7430 0.040 Uiso 1 1 calc R . .
C131 C 0.31000(11) 0.41956(19) 0.80586(13) 0.0347(10) Uani 1 1 d . . .
C132 C 0.19191(14) 0.2878(2) 0.65263(17) 0.0571(15) Uani 1 1 d . . .
H13B H 0.2082 0.2456 0.6649 0.069 Uiso 1 1 calc R . .
C133 C 0.14692(15) 0.2907(2) 0.60120(18) 0.0596(15) Uani 1 1 d . . .
C134 C 0.1237(2) 0.2331(3) 0.5731(2) 0.087(2) Uani 1 1 d . . .
H13C H 0.1360 0.1892 0.5873 0.105 Uiso 1 1 calc R . .
C135 C 0.08209(19) 0.2378(3) 0.5237(2) 0.098(2) Uani 1 1 d . . .
H13D H 0.0672 0.1979 0.5033 0.117 Uiso 1 1 calc R . .
C136 C 0.06330(18) 0.3025(3) 0.5054(2) 0.098(2) Uani 1 1 d . . .
H13E H 0.0339 0.3077 0.4739 0.118 Uiso 1 1 calc R . .
C137 C 0.08880(17) 0.3602(3) 0.53465(19) 0.0757(19) Uani 1 1 d . . .
H13F H 0.0769 0.4045 0.5209 0.091 Uiso 1 1 calc R . .
C141 C 0.37334(13) 0.6292(2) 0.93971(15) 0.0444(12) Uani 1 1 d . . .
H14A H 0.3529 0.6086 0.9559 0.053 Uiso 1 1 calc R . .
C142 C 0.39738(15) 0.6890(2) 0.96398(17) 0.0597(15) Uani 1 1 d . . .
H14B H 0.3937 0.7091 0.9960 0.072 Uiso 1 1 calc R . .
C143 C 0.42810(14) 0.7196(2) 0.93882(18) 0.0586(15) Uani 1 1 d . . .
H14C H 0.4449 0.7609 0.9537 0.070 Uiso 1 1 calc R . .
C144 C 0.43263(14) 0.6877(2) 0.89244(16) 0.0503(13) Uani 1 1 d . . .
H14D H 0.4529 0.7075 0.8757 0.060 Uiso 1 1 calc R . .
C145 C 0.40824(13) 0.6276(2) 0.87008(15) 0.0424(12) Uani 1 1 d . . .
C146 C 0.41020(13) 0.5880(2) 0.82031(16) 0.0459(12) Uani 1 1 d . . .
C147 C 0.37890(12) 0.5293(2) 0.80249(15) 0.0389(11) Uani 1 1 d . A .
C148 C 0.38055(13) 0.49419(18) 0.75377(15) 0.0410(11) Uani 1 1 d . . .
H14E H 0.3612 0.4545 0.7410 0.049 Uiso 1 1 calc R A .
C149 C 0.40890(15) 0.51488(19) 0.72391(17) 0.0483(12) Uani 1 1 d . A .
C150 C 0.44024(14) 0.5729(2) 0.74420(18) 0.0585(14) Uani 1 1 d . . .
H15A H 0.4606 0.5867 0.7254 0.070 Uiso 1 1 calc R A .
C151 C 0.44060(14) 0.6087(2) 0.79186(16) 0.0526(13) Uani 1 1 d . A .
H15B H 0.4612 0.6471 0.8053 0.063 Uiso 1 1 calc R . .
C52' C 0.4238(3) 0.4959(4) 0.6371(3) 0.051(2) Uiso 0.50 1 d P A 1
H52A H 0.4425 0.5366 0.6450 0.061 Uiso 0.50 1 calc PR A 1
C53' C 0.4159(3) 0.4573(4) 0.5832(3) 0.0420(18) Uiso 0.50 1 d P A 1
C54' C 0.4452(3) 0.4726(5) 0.5510(4) 0.068(3) Uiso 0.50 1 d P A 1
H54A H 0.4709 0.5043 0.5637 0.081 Uiso 0.50 1 calc PR A 1
C55' C 0.4326(4) 0.4368(6) 0.4995(5) 0.086(3) Uiso 0.50 1 d P A 1
H55A H 0.4484 0.4482 0.4748 0.103 Uiso 0.50 1 calc PR A 1
C56' C 0.3965(3) 0.3834(5) 0.4828(4) 0.071(3) Uiso 0.50 1 d P A 1
H56A H 0.3903 0.3570 0.4495 0.086 Uiso 0.50 1 calc PR A 1
C57' C 0.3692(3) 0.3718(5) 0.5211(4) 0.073(3) Uiso 0.50 1 d P A 1
H57A H 0.3414 0.3437 0.5100 0.088 Uiso 0.50 1 calc PR A 1
C152 C 0.4399(3) 0.4803(5) 0.6548(4) 0.064(2) Uiso 0.50 1 d PU A 2
H15C H 0.4666 0.5097 0.6721 0.077 Uiso 0.50 1 calc PR A 2
C153 C 0.4343(3) 0.4373(5) 0.6028(4) 0.059(2) Uiso 0.50 1 d PU A 2
C154 C 0.4663(3) 0.4431(5) 0.5759(4) 0.062(2) Uiso 0.50 1 d PU A 2
H15D H 0.4939 0.4714 0.5905 0.075 Uiso 0.50 1 calc PR A 2
C155 C 0.4558(3) 0.4047(5) 0.5255(4) 0.067(2) Uiso 0.50 1 d PU A 2
H15E H 0.4781 0.4053 0.5072 0.080 Uiso 0.50 1 calc PR A 2
C156 C 0.4157(3) 0.3676(5) 0.5026(4) 0.060(2) Uiso 0.50 1 d PU A 2
H15F H 0.4089 0.3424 0.4686 0.073 Uiso 0.50 1 calc PR A 2
C157 C 0.3854(3) 0.3676(5) 0.5304(3) 0.054(2) Uiso 0.50 1 d PU A 2
H15G H 0.3594 0.3364 0.5165 0.065 Uiso 0.50 1 calc PR A 2
Ir2 Ir 0.191819(6) 0.491061(9) 0.412839(6) 0.04377(5) Uani 1 1 d . . .
N21 N 0.23122(11) 0.45245(18) 0.36440(12) 0.0516(11) Uani 1 1 d . . .
N22 N 0.32599(10) 0.65235(17) 0.57769(12) 0.0443(10) Uani 1 1 d . . .
N23 N 0.34055(11) 0.72048(18) 0.67756(13) 0.0496(11) Uani 1 1 d . . .
N24 N 0.16613(11) 0.58192(18) 0.36232(12) 0.0513(11) Uani 1 1 d . . .
N25 N 0.13009(12) 0.52564(18) 0.59168(13) 0.0491(10) Uani 1 1 d . . .
N26 N 0.13782(11) 0.46421(18) 0.69130(13) 0.0500(10) Uani 1 1 d . . .
N27 N 0.12816(11) 0.43099(18) 0.36823(12) 0.0467(10) Uani 1 1 d . . .
N28 N 0.29994(11) 0.31609(18) 0.58699(13) 0.0506(11) Uani 1 1 d . . .
N29 N 0.37937(13) 0.3157(2) 0.68727(15) 0.0686(14) Uani 1 1 d . . .
C201 C 0.21514(17) 0.4097(3) 0.32003(18) 0.0726(14) Uani 1 1 d U . .
H20A H 0.1828 0.3947 0.3076 0.087 Uiso 1 1 calc R . .
C202 C 0.24408(18) 0.3851(3) 0.2899(2) 0.0884(16) Uani 1 1 d U . .
H20B H 0.2320 0.3541 0.2590 0.106 Uiso 1 1 calc R . .
C203 C 0.29089(19) 0.4099(3) 0.3094(2) 0.0971(16) Uani 1 1 d U . .
H20C H 0.3104 0.3983 0.2889 0.116 Uiso 1 1 calc R . .
C204 C 0.31000(18) 0.4500(3) 0.3565(2) 0.0880(15) Uani 1 1 d U . .
H20D H 0.3429 0.4628 0.3708 0.106 Uiso 1 1 calc R . .
C205 C 0.27870(18) 0.4719(3) 0.38337(19) 0.0766(14) Uani 1 1 d U . .
C206 C 0.29380(16) 0.5222(2) 0.43345(18) 0.0625(13) Uani 1 1 d U . .
C207 C 0.33922(16) 0.5511(3) 0.4574(2) 0.0798(15) Uani 1 1 d U . .
H20E H 0.3624 0.5408 0.4417 0.096 Uiso 1 1 calc R . .
C208 C 0.35162(16) 0.5956(3) 0.50486(19) 0.0785(15) Uani 1 1 d U . .
H20F H 0.3830 0.6142 0.5212 0.094 Uiso 1 1 calc R . .
C209 C 0.31688(13) 0.6120(2) 0.52762(16) 0.0486(13) Uani 1 1 d . . .
C210 C 0.27103(13) 0.5807(2) 0.50228(14) 0.0443(12) Uani 1 1 d . . .
H21A H 0.2486 0.5899 0.5193 0.053 Uiso 1 1 calc R . .
C211 C 0.25541(11) 0.53722(19) 0.45410(13) 0.0357(10) Uani 1 1 d . . .
C212 C 0.36683(14) 0.6827(2) 0.60290(17) 0.0554(13) Uani 1 1 d . . .
H21B H 0.3908 0.6807 0.5872 0.067 Uiso 1 1 calc R . .
C213 C 0.37612(14) 0.7210(2) 0.65707(16) 0.0517(13) Uani 1 1 d . . .
C214 C 0.41958(16) 0.7563(2) 0.6858(2) 0.0724(16) Uani 1 1 d . . .
H21C H 0.4440 0.7565 0.6708 0.087 Uiso 1 1 calc R . .
C215 C 0.42660(16) 0.7910(3) 0.7366(2) 0.0703(17) Uani 1 1 d . . .
H21D H 0.4558 0.8142 0.7567 0.084 Uiso 1 1 calc R . .
C216 C 0.38998(16) 0.7905(2) 0.75653(19) 0.0663(16) Uani 1 1 d . . .
H21E H 0.3934 0.8142 0.7903 0.080 Uiso 1 1 calc R . .
C217 C 0.34747(16) 0.7543(3) 0.72608(17) 0.0628(15) Uani 1 1 d . . .
H21F H 0.3226 0.7538 0.7404 0.075 Uiso 1 1 calc R . .
C221 C 0.17057(17) 0.5969(3) 0.31266(17) 0.0686(16) Uani 1 1 d . . .
H22A H 0.1868 0.5655 0.2977 0.082 Uiso 1 1 calc R . .
C222 C 0.15140(19) 0.6586(3) 0.2822(2) 0.0854(19) Uani 1 1 d . . .
H22B H 0.1542 0.6675 0.2469 0.102 Uiso 1 1 calc R . .
C223 C 0.12851(19) 0.7057(3) 0.3050(2) 0.0822(19) Uani 1 1 d . . .
H22C H 0.1172 0.7480 0.2863 0.099 Uiso 1 1 calc R . .
C224 C 0.12221(16) 0.6901(2) 0.35669(18) 0.0666(16) Uani 1 1 d . . .
H22D H 0.1051 0.7204 0.3714 0.080 Uiso 1 1 calc R . .
C225 C 0.14176(14) 0.6296(2) 0.38464(16) 0.0517(13) Uani 1 1 d . . .
C226 C 0.13805(13) 0.6049(2) 0.43873(16) 0.0472(12) Uani 1 1 d . . .
C227 C 0.11504(15) 0.6454(2) 0.46817(17) 0.0564(14) Uani 1 1 d . . .
H22E H 0.1019 0.6886 0.4532 0.068 Uiso 1 1 calc R . .
C228 C 0.11163(14) 0.6225(2) 0.51829(18) 0.0563(14) Uani 1 1 d . . .
H22F H 0.0968 0.6499 0.5378 0.068 Uiso 1 1 calc R . .
C229 C 0.13122(13) 0.5561(2) 0.53960(15) 0.0472(12) Uani 1 1 d . . .
C230 C 0.15327(13) 0.51606(19) 0.50984(15) 0.0399(11) Uani 1 1 d . . .
H23A H 0.1651 0.4719 0.5240 0.048 Uiso 1 1 calc R . .
C231 C 0.15836(12) 0.5397(2) 0.45910(15) 0.0412(12) Uani 1 1 d . . .
C232 C 0.11019(13) 0.5569(2) 0.62210(16) 0.0492(13) Uani 1 1 d . . .
H23B H 0.0947 0.5998 0.6102 0.059 Uiso 1 1 calc R . .
C233 C 0.11185(14) 0.5244(2) 0.67628(17) 0.0548(14) Uani 1 1 d . . .
C234 C 0.08685(14) 0.5509(3) 0.70920(17) 0.0599(14) Uani 1 1 d . . .
H23C H 0.0687 0.5920 0.6984 0.072 Uiso 1 1 calc R . .
C235 C 0.08951(17) 0.5146(3) 0.7587(2) 0.0722(17) Uani 1 1 d . . .
H23D H 0.0733 0.5313 0.7816 0.087 Uiso 1 1 calc R . .
C236 C 0.11575(15) 0.4555(3) 0.77293(17) 0.0675(16) Uani 1 1 d . . .
H23E H 0.1173 0.4306 0.8056 0.081 Uiso 1 1 calc R . .
C237 C 0.14050(16) 0.4311(3) 0.73969(17) 0.0629(15) Uani 1 1 d . . .
H23F H 0.1594 0.3908 0.7511 0.075 Uiso 1 1 calc R . .
C241 C 0.09088(15) 0.4489(3) 0.32177(18) 0.0647(16) Uani 1 1 d . . .
H24A H 0.0921 0.4921 0.3051 0.078 Uiso 1 1 calc R . .
C242 C 0.04929(17) 0.4076(3) 0.2954(2) 0.0788(19) Uani 1 1 d . . .
H24B H 0.0233 0.4234 0.2629 0.095 Uiso 1 1 calc R . .
C243 C 0.04775(16) 0.3446(3) 0.31812(19) 0.0748(18) Uani 1 1 d . . .
H24C H 0.0206 0.3158 0.3017 0.090 Uiso 1 1 calc R . .
C244 C 0.08677(16) 0.3233(3) 0.36573(19) 0.0691(17) Uani 1 1 d . . .
H24D H 0.0861 0.2793 0.3814 0.083 Uiso 1 1 calc R . .
C245 C 0.12744(14) 0.3661(2) 0.39117(16) 0.0527(13) Uani 1 1 d . . .
C246 C 0.17182(13) 0.3484(2) 0.44222(15) 0.0453(12) Uani 1 1 d . . .
C247 C 0.20805(13) 0.4019(2) 0.46049(14) 0.0420(11) Uani 1 1 d . A .
C248 C 0.25003(13) 0.38628(19) 0.50859(13) 0.0388(11) Uani 1 1 d . . .
H24E H 0.2746 0.4198 0.5220 0.047 Uiso 1 1 calc R A .
C249 C 0.25656(13) 0.3235(2) 0.53687(15) 0.0466(12) Uani 1 1 d . A .
C250 C 0.21993(14) 0.2712(2) 0.51677(17) 0.0552(14) Uani 1 1 d . . .
H25A H 0.2240 0.2282 0.5354 0.066 Uiso 1 1 calc R A .
C251 C 0.17975(15) 0.2850(2) 0.47075(17) 0.0578(14) Uani 1 1 d . A .
H25B H 0.1559 0.2504 0.4572 0.069 Uiso 1 1 calc R . .
C252 C 0.31123(16) 0.2578(3) 0.61659(19) 0.0680(17) Uani 1 1 d . A .
H25C H 0.2920 0.2180 0.6036 0.082 Uiso 1 1 calc R . .
C253 C 0.35443(17) 0.2562(2) 0.6703(2) 0.0723(17) Uani 1 1 d . A .
C254 C 0.36909(18) 0.1935(3) 0.7011(2) 0.082(2) Uani 1 1 d . . .
H25D H 0.3523 0.1521 0.6870 0.098 Uiso 1 1 calc R A .
C255 C 0.40978(19) 0.1945(3) 0.7541(2) 0.095(2) Uani 1 1 d . A .
H25E H 0.4195 0.1548 0.7771 0.114 Uiso 1 1 calc R . .
C256 C 0.43409(18) 0.2557(3) 0.7699(3) 0.100(2) Uani 1 1 d . . .
H25F H 0.4618 0.2581 0.8040 0.121 Uiso 1 1 calc R A .
C257 C 0.41828(17) 0.3147(3) 0.7362(2) 0.079(2) Uani 1 1 d . A .
H25G H 0.4359 0.3560 0.7485 0.094 Uiso 1 1 calc R . .
Zn1 Zn 0.279029(15) 0.66700(2) 0.625802(18) 0.04453(13) Uani 1 1 d . . .
Zn2 Zn 0.168531(16) 0.43427(3) 0.634276(18) 0.04751(14) Uani 1 1 d . . .
Zn3 Zn 0.352867(17) 0.39559(3) 0.630372(19) 0.05244(15) Uani 1 1 d . A .
O2 O 0.22795(14) 0.4728(2) 0.63215(17) 0.1269(17) Uani 1 1 d U . .
O1 O 0.27367(16) 0.5701(2) 0.62898(15) 0.1287(16) Uani 1 1 d U . .
F1 F 0.3034(2) 0.4581(3) 0.6305(2) 0.1259(18) Uiso 0.67 1 d PU A 1
F1' F 0.3030(4) 0.4029(6) 0.6597(5) 0.130(3) Uiso 0.33 1 d PU A 2
B3 B 0.49695(8) 0.66303(13) 0.59359(10) 0.084(2) Uani 1 1 d D . .
F31 F 0.54653(7) 0.66132(16) 0.60551(12) 0.0859(10) Uani 1 1 d D . .
F32 F 0.48659(10) 0.62867(17) 0.63634(11) 0.1173(12) Uani 1 1 d D . .
F33 F 0.48239(11) 0.73133(15) 0.59539(14) 0.1203(15) Uani 1 1 d D . .
F34 F 0.47118(11) 0.6340(2) 0.54059(12) 0.1439(15) Uani 1 1 d D . .
B1 B -0.05412(6) 0.24412(10) 0.37692(7) 0.093(2) Uani 1 1 d DU . .
F11 F -0.00966(10) 0.2298(3) 0.3735(2) 0.1079(18) Uiso 0.564(3) 1 d PDU B 1
F12 F -0.08786(14) 0.1897(2) 0.3585(2) 0.1089(18) Uiso 0.564(3) 1 d PDU B 1
F13 F -0.0512(2) 0.2862(2) 0.42287(15) 0.138(2) Uiso 0.564(3) 1 d PDU B 1
F14 F -0.0712(3) 0.2796(3) 0.32428(15) 0.142(2) Uiso 0.564(3) 1 d PDU B 1
F11' F -0.01400(11) 0.1998(2) 0.3926(2) 0.103(2) Uiso 0.436(3) 1 d PDU B 2
F12' F -0.10128(14) 0.2525(5) 0.3374(3) 0.136(3) Uiso 0.436(3) 1 d PDU B 2
F13' F -0.06290(13) 0.2520(4) 0.42762(13) 0.122(3) Uiso 0.436(3) 1 d PDU B 2
F14' F -0.0373(3) 0.31303(18) 0.3894(4) 0.135(3) Uiso 0.436(3) 1 d PDU B 2
B2 B 0.0644(2) 0.8662(4) 0.3580(3) 0.097(3) Uani 1 1 d . . .
F21 F 0.05967(11) 0.81537(18) 0.39473(14) 0.1171(13) Uani 1 1 d . . .
F22 F 0.11340(12) 0.8820(2) 0.37540(17) 0.1832(17) Uani 1 1 d . . .
F23 F 0.05038(15) 0.8397(2) 0.30373(16) 0.148(2) Uani 1 1 d . . .
F24 F 0.03652(13) 0.9213(2) 0.34944(16) 0.1381(16) Uani 1 1 d . . .
B4 B 0.24329(7) 0.41821(10) 1.11892(8) 0.125(3) Uani 1 1 d DU . .
F41 F 0.23686(14) 0.36360(16) 1.15059(13) 0.1549(16) Uani 1 1 d DU C .
F42 F 0.28711(11) 0.4130(4) 1.1115(2) 0.127(2) Uiso 0.541(4) 1 d PDU C 1
F43 F 0.2306(2) 0.4788(2) 1.1387(2) 0.146(3) Uiso 0.541(4) 1 d PDU C 1
F44 F 0.20663(19) 0.3979(4) 1.06755(19) 0.151(3) Uiso 0.541(4) 1 d PDU C 1
F42' F 0.27016(14) 0.3937(4) 1.08881(18) 0.148(3) Uiso 0.459(4) 1 d PDU C 2
F43' F 0.2777(2) 0.4432(4) 1.1703(2) 0.150(3) Uiso 0.459(4) 1 d PDU C 2
F44' F 0.2163(2) 0.4779(2) 1.0979(4) 0.140(3) Uiso 0.459(4) 1 d PDU C 2
N301 N 0.3292(2) 0.8355(3) 0.5413(3) 0.156(3) Uani 1 1 d . . .
C301 C 0.3258(2) 0.8757(3) 0.5705(3) 0.108(2) Uani 1 1 d . . .
C302 C 0.3125(3) 0.9267(5) 0.6061(4) 0.212(5) Uani 1 1 d . . .
H30A H 0.3401 0.9564 0.6258 0.318 Uiso 1 1 calc R . .
H30B H 0.3032 0.9024 0.6339 0.318 Uiso 1 1 calc R . .
H30C H 0.2855 0.9547 0.5817 0.318 Uiso 1 1 calc R . .
C304 C 0.23170(18) 0.2967(3) 0.8724(2) 0.100(2) Uani 1 1 d D . .
H30F H 0.2198 0.2617 0.8427 0.150 Uiso 1 1 calc R . .
H30G H 0.2351 0.3405 0.8553 0.150 Uiso 1 1 calc R . .
H30H H 0.2089 0.3021 0.8912 0.150 Uiso 1 1 calc R . .
C303 C 0.27900(19) 0.2754(3) 0.9145(2) 0.100(2) Uani 1 1 d D . .
N302 N 0.3137(2) 0.2624(4) 0.9481(3) 0.174(3) Uani 1 1 d . . .
N303 N 0.4597(3) 0.2470(4) 0.6320(3) 0.115(3) Uiso 0.67 1 d P . .
C305 C 0.4330(3) 0.2054(5) 0.6079(4) 0.104(3) Uiso 0.67 1 d P . .
C306 C 0.3971(4) 0.1573(5) 0.5734(4) 0.126(4) Uiso 0.67 1 d P . .
H30L H 0.3889 0.1678 0.5332 0.151 Uiso 0.67 1 calc PR . .
H30J H 0.3683 0.1612 0.5824 0.151 Uiso 0.67 1 calc PR . .
H30K H 0.4098 0.1106 0.5814 0.151 Uiso 0.67 1 calc PR . .
C308 C 0.0063(5) 1.1491(8) 0.2470(6) 0.154(6) Uiso 0.50 1 d PU . .
H30D H 0.0007 1.1942 0.2603 0.231 Uiso 0.50 1 calc PR . .
H30E H -0.0101 1.1468 0.2057 0.231 Uiso 0.50 1 calc PR . .
H30I H 0.0408 1.1423 0.2574 0.231 Uiso 0.50 1 calc PR . .
C307 C -0.0075(4) 1.1099(6) 0.2661(5) 0.094(3) Uiso 0.50 1 d PU . .
N304 N -0.0192(4) 1.0725(7) 0.2920(5) 0.138(4) Uiso 0.50 1 d PU . .
N305 N 0.1157(2) 1.1323(4) 0.3990(3) 0.088(2) Uiso 0.67 1 d PU . .
C309 C 0.1054(3) 1.0995(4) 0.4212(3) 0.084(2) Uiso 0.67 1 d PU . .
C310 C 0.0888(5) 1.0524(7) 0.4528(6) 0.179(5) Uiso 0.67 1 d PU . .
H31F H 0.1060 1.0605 0.4934 0.268 Uiso 0.67 1 calc PR . .
H31D H 0.0946 1.0053 0.4435 0.268 Uiso 0.67 1 calc PR . .
H31E H 0.0543 1.0591 0.4429 0.268 Uiso 0.67 1 calc PR . .
N306 N 0.1403(2) 0.2332(4) 0.7393(3) 0.094(2) Uiso 0.67 1 d PU . .
C311 C 0.1054(3) 0.2209(5) 0.7108(4) 0.092(3) Uiso 0.67 1 d PU . .
C312 C 0.0569(4) 0.2072(6) 0.6731(5) 0.152(4) Uiso 0.67 1 d PU . .
H31I H 0.0346 0.2308 0.6868 0.228 Uiso 0.67 1 calc PR . .
H31G H 0.0509 0.1577 0.6719 0.228 Uiso 0.67 1 calc PR . .
H31H H 0.0519 0.2236 0.6350 0.228 Uiso 0.67 1 calc PR . .
C316 C 0.0190(4) 0.5087(6) 0.4010(5) 0.100(4) Uiso 0.50 1 d P D 1
H31L H 0.0534 0.4994 0.4128 0.150 Uiso 0.50 1 calc PR D 1
H31J H 0.0121 0.5556 0.3863 0.150 Uiso 0.50 1 calc PR D 1
H31K H 0.0008 0.4762 0.3712 0.150 Uiso 0.50 1 calc PR D 1
C315 C 0.0086(4) 0.5029(5) 0.4368(5) 0.085(3) Uiso 0.50 1 d P D 1
N308 N -0.0017(5) 0.5092(7) 0.4743(5) 0.134(5) Uiso 0.50 1 d P . 1
O3W O -0.0073(4) 0.5799(7) 0.3826(5) 0.070(4) Uiso 0.25 1 d P E 2
C318 C 0.2713(2) 0.7299(3) 0.3911(2) 0.103(2) Uiso 1 1 d . F .
H31A H 0.2933 0.7494 0.4270 0.154 Uiso 1 1 calc R . .
H31B H 0.2573 0.6874 0.3987 0.154 Uiso 1 1 calc R . .
H31C H 0.2456 0.7628 0.3722 0.154 Uiso 1 1 calc R . .
C317 C 0.2963(3) 0.7157(4) 0.3562(3) 0.134(3) Uiso 1 1 d . . .
N309 N 0.2752(3) 0.6935(5) 0.2954(4) 0.128(3) Uiso 0.67 1 d P F 1
O4W O 0.2280(5) 0.6176(8) 0.2018(6) 0.093(5) Uiso 0.25 1 d P G 1
N09' N 0.3266(5) 0.6749(8) 0.3447(6) 0.097(4) Uiso 0.33 1 d P F 2
O1W O 0.2566(4) 0.6034(6) 0.2230(4) 0.051(3) Uiso 0.25 1 d P H 2
O2W O -0.0225(5) 0.3810(8) 0.0130(6) 0.090(4) Uiso 0.25 1 d P . .
C314 C 0.5082(3) 0.4277(5) 0.8551(4) 0.108(3) Uiso 0.67 1 d P . .
H30M H 0.5046 0.3794 0.8633 0.163 Uiso 0.67 1 calc PR . .
H30N H 0.5135 0.4311 0.8196 0.163 Uiso 0.67 1 calc PR . .
H30O H 0.4790 0.4528 0.8515 0.163 Uiso 0.67 1 calc PR . .
C313 C 0.5447(3) 0.4539(5) 0.8963(4) 0.108(3) Uiso 0.67 1 d P . .
N307 N 0.5762(5) 0.4859(6) 0.9353(6) 0.180(5) Uiso 0.67 1 d P . .
C319 C 0.5757(7) 0.4935(9) 0.7472(9) 0.096(6) Uiso 0.33 1 d P . .
N310 N 0.6052(9) 0.4961(10) 0.7307(10) 0.157(9) Uiso 0.33 1 d P . .
C320 C 0.5372(7) 0.4582(11) 0.7387(8) 0.122(7) Uiso 0.33 1 d P . .
H32A H 0.5333 0.4515 0.7747 0.183 Uiso 0.33 1 calc PR . .
H32B H 0.5399 0.4135 0.7226 0.183 Uiso 0.33 1 calc PR . .
H32C H 0.5093 0.4828 0.7122 0.183 Uiso 0.33 1 calc PR . .

loop_
_atom_site_aniso_label
_atom_site_aniso_U_11
_atom_site_aniso_U_22
_atom_site_aniso_U_33
_atom_site_aniso_U_23
_atom_site_aniso_U_13
_atom_site_aniso_U_12
Ir1 0.03541(7) 0.04280(8) 0.03052(6) 0.00394(6) 0.00736(5) 0.00585(6)
N11 0.0425(16) 0.053(2) 0.0332(15) 0.0010(13) 0.0062(12) 0.0013(14)
N12 0.0296(14) 0.0579(19) 0.0361(14) 0.0150(14) 0.0048(11) 0.0074(14)
N13 0.0385(16) 0.090(3) 0.0477(16) 0.0262(17) 0.0115(13) 0.0114(17)
N14 0.0318(14) 0.0492(18) 0.0451(15) -0.0072(14) 0.0069(12) 0.0126(14)
N15 0.0441(15) 0.0492(19) 0.0340(14) -0.0026(13) 0.0068(12) 0.0010(15)
N16 0.0384(16) 0.073(2) 0.0442(17) -0.0101(17) 0.0028(14) -0.0053(17)
N17 0.0407(16) 0.0499(19) 0.0328(15) 0.0048(14) -0.0018(13) 0.0045(15)
N18 0.0848(18) 0.0468(19) 0.0682(16) -0.0096(15) 0.0534(12) -0.0109(17)
N19 0.090(2) 0.061(2) 0.0759(18) -0.0177(17) 0.0541(14) -0.0104(19)
C101 0.071(2) 0.068(3) 0.0429(18) 0.0188(19) 0.0245(16) 0.018(2)
C102 0.091(3) 0.066(3) 0.051(2) 0.019(2) 0.0344(18) 0.015(2)
C103 0.080(2) 0.085(3) 0.064(2) 0.009(2) 0.0458(17) 0.000(2)
C104 0.0556(19) 0.068(3) 0.0487(18) 0.0022(19) 0.0314(14) 0.003(2)
C105 0.0395(18) 0.043(2) 0.0353(17) -0.0067(16) 0.0075(14) -0.0038(17)
C106 0.0277(15) 0.038(2) 0.0356(16) 0.0005(15) 0.0068(12) -0.0018(15)
C107 0.0353(16) 0.051(2) 0.0408(17) -0.0007(16) 0.0140(13) -0.0047(17)
C108 0.0325(16) 0.042(2) 0.0496(19) 0.0094(16) 0.0116(14) 0.0092(16)
C109 0.0367(17) 0.046(2) 0.0410(17) 0.0094(16) 0.0120(13) 0.0059(17)
C110 0.0299(16) 0.054(2) 0.0348(16) 0.0002(16) 0.0061(13) 0.0053(17)
C111 0.0214(14) 0.0363(18) 0.0305(15) -0.0079(14) 0.0019(12) 0.0064(14)
C112 0.0476(19) 0.093(3) 0.053(2) 0.031(2) 0.0220(16) 0.028(2)
C113 0.048(2) 0.094(3) 0.051(2) 0.043(2) 0.0171(16) 0.032(2)
C114 0.074(3) 0.111(4) 0.092(3) 0.060(3) 0.038(2) 0.047(3)
C115 0.082(3) 0.088(3) 0.070(3) 0.038(3) 0.010(3) 0.015(3)
C116 0.070(3) 0.101(4) 0.064(2) 0.043(2) 0.022(2) 0.012(3)
C117 0.050(2) 0.095(3) 0.060(2) 0.030(2) 0.0196(17) 0.007(2)
C121 0.048(2) 0.052(2) 0.056(2) -0.001(2) 0.0015(19) 0.010(2)
C122 0.072(3) 0.083(3) 0.049(2) 0.005(2) -0.002(2) 0.020(3)
C123 0.047(2) 0.078(3) 0.077(3) 0.008(3) -0.004(2) 0.026(2)
C124 0.060(3) 0.055(3) 0.067(3) 0.005(2) 0.003(2) 0.018(2)
C125 0.0419(19) 0.054(2) 0.0432(19) 0.0017(18) 0.0081(15) 0.0088(19)
C126 0.0394(18) 0.039(2) 0.0407(18) 0.0087(16) 0.0035(15) 0.0141(17)
C127 0.064(2) 0.040(2) 0.061(2) 0.0064(18) 0.0217(18) 0.013(2)
C128 0.051(2) 0.037(2) 0.052(2) -0.0060(17) 0.0105(17) 0.0009(18)
C129 0.0384(17) 0.044(2) 0.0394(17) -0.0048(16) 0.0109(14) 0.0027(17)
C130 0.0294(15) 0.0309(18) 0.0348(16) 0.0063(14) 0.0067(12) 0.0067(14)
C131 0.0281(14) 0.041(2) 0.0350(15) 0.0021(14) 0.0116(12) 0.0054(15)
C132 0.051(2) 0.048(2) 0.063(2) -0.010(2) 0.0120(19) -0.006(2)
C133 0.055(2) 0.061(3) 0.054(2) -0.006(2) 0.0106(18) -0.012(2)
C134 0.102(4) 0.067(3) 0.076(3) -0.021(3) 0.014(3) -0.021(3)
C135 0.081(3) 0.080(3) 0.100(4) -0.034(3) -0.002(3) -0.033(3)
C136 0.051(3) 0.123(5) 0.090(4) -0.039(3) -0.008(3) -0.008(3)
C137 0.062(3) 0.084(3) 0.063(3) -0.010(3) 0.003(2) -0.002(3)
C141 0.0377(17) 0.049(2) 0.0404(18) -0.0025(16) 0.0082(14) 0.0136(17)
C142 0.058(2) 0.069(3) 0.0387(19) -0.0105(19) 0.0033(18) 0.018(2)
C143 0.039(2) 0.048(2) 0.064(3) 0.000(2) -0.008(2) 0.004(2)
C144 0.045(2) 0.057(2) 0.0393(19) -0.0033(18) 0.0046(16) -0.0039(19)
C145 0.0369(18) 0.044(2) 0.0367(17) 0.0049(16) 0.0026(14) 0.0036(17)
C146 0.0452(18) 0.045(2) 0.0452(18) 0.0046(17) 0.0144(15) 0.0102(18)
C147 0.0206(15) 0.048(2) 0.0388(17) 0.0042(17) 0.0009(13) 0.0022(16)
C148 0.0428(17) 0.039(2) 0.0438(17) -0.0012(15) 0.0196(13) 0.0035(16)
C149 0.062(2) 0.036(2) 0.0551(19) -0.0016(16) 0.0313(15) -0.0001(18)
C150 0.0457(19) 0.057(3) 0.076(2) 0.002(2) 0.0257(17) -0.005(2)
C151 0.052(2) 0.050(2) 0.055(2) -0.0091(18) 0.0209(16) -0.0070(19)
Ir2 0.04483(8) 0.05133(9) 0.02843(7) 0.00299(6) 0.00632(6) 0.00010(7)
N21 0.0628(18) 0.052(2) 0.0399(15) -0.0032(14) 0.0191(13) -0.0066(16)
N22 0.0358(14) 0.0513(19) 0.0410(15) -0.0060(14) 0.0089(12) -0.0060(14)
N23 0.0366(15) 0.063(2) 0.0452(16) -0.0054(15) 0.0108(12) -0.0040(15)
N24 0.0488(17) 0.064(2) 0.0338(15) 0.0060(15) 0.0070(13) -0.0017(17)
N25 0.0529(17) 0.0515(19) 0.0402(15) -0.0076(14) 0.0146(13) -0.0006(16)
N26 0.0487(16) 0.058(2) 0.0432(15) -0.0027(15) 0.0170(12) -0.0051(16)
N27 0.0374(15) 0.064(2) 0.0292(14) 0.0041(14) 0.0017(12) -0.0027(15)
N28 0.0363(15) 0.062(2) 0.0454(16) 0.0106(15) 0.0066(13) -0.0001(16)
N29 0.053(2) 0.066(2) 0.064(2) 0.0192(18) -0.0030(18) -0.0103(19)
C201 0.076(2) 0.080(3) 0.065(2) -0.023(2) 0.0307(17) -0.019(2)
C202 0.100(3) 0.092(3) 0.082(2) -0.036(2) 0.0446(19) -0.012(2)
C203 0.091(2) 0.115(3) 0.097(2) -0.046(2) 0.049(2) -0.010(3)
C204 0.085(2) 0.104(3) 0.088(2) -0.033(2) 0.0489(18) -0.013(2)
C205 0.088(2) 0.085(2) 0.0675(19) -0.0232(19) 0.0418(17) -0.006(2)
C206 0.065(2) 0.071(2) 0.0602(19) -0.0108(18) 0.0335(15) -0.012(2)
C207 0.066(2) 0.104(3) 0.085(2) -0.034(2) 0.0466(16) -0.033(2)
C208 0.068(2) 0.105(3) 0.074(2) -0.036(2) 0.0396(17) -0.030(2)
C209 0.0368(17) 0.061(3) 0.0447(19) -0.0026(18) 0.0113(15) -0.0117(18)
C210 0.0400(17) 0.058(2) 0.0362(16) 0.0061(16) 0.0161(13) 0.0045(18)
C211 0.0367(15) 0.0392(19) 0.0347(15) 0.0063(14) 0.0176(12) -0.0063(15)
C212 0.055(2) 0.057(3) 0.061(2) -0.0074(19) 0.0302(15) 0.002(2)
C213 0.049(2) 0.051(2) 0.051(2) -0.0087(18) 0.0137(16) -0.0098(19)
C214 0.061(2) 0.079(3) 0.082(3) -0.036(2) 0.0333(19) -0.027(2)
C215 0.054(2) 0.072(3) 0.076(3) -0.019(2) 0.015(2) -0.022(2)
C216 0.069(3) 0.068(3) 0.056(2) -0.010(2) 0.018(2) -0.004(2)
C217 0.059(2) 0.086(3) 0.044(2) -0.002(2) 0.0203(16) 0.009(2)
C221 0.071(3) 0.085(3) 0.045(2) 0.017(2) 0.0175(19) 0.007(3)
C222 0.102(3) 0.090(4) 0.055(2) 0.029(2) 0.019(2) -0.010(3)
C223 0.099(3) 0.071(3) 0.067(3) 0.029(2) 0.019(2) 0.007(3)
C224 0.063(2) 0.071(3) 0.059(2) 0.018(2) 0.015(2) 0.000(2)
C225 0.044(2) 0.051(2) 0.0410(19) 0.0169(18) -0.0062(17) -0.0076(19)
C226 0.0293(17) 0.055(2) 0.048(2) 0.0053(18) 0.0045(15) -0.0030(18)
C227 0.056(2) 0.049(2) 0.053(2) 0.0140(19) 0.0082(18) 0.006(2)
C228 0.051(2) 0.049(2) 0.068(2) 0.001(2) 0.0212(17) 0.0101(19)
C229 0.0395(18) 0.057(2) 0.0386(18) -0.0010(17) 0.0076(14) -0.0125(18)
C230 0.0413(18) 0.038(2) 0.0323(17) -0.0012(15) 0.0050(14) 0.0016(17)
C231 0.0269(17) 0.046(2) 0.0350(18) -0.0001(17) -0.0062(14) -0.0038(17)
C232 0.0429(19) 0.051(2) 0.049(2) -0.0047(18) 0.0123(16) -0.0037(18)
C233 0.0443(19) 0.069(3) 0.048(2) -0.0168(19) 0.0148(16) -0.012(2)
C234 0.0478(19) 0.073(3) 0.060(2) -0.022(2) 0.0223(16) -0.008(2)
C235 0.062(2) 0.096(4) 0.065(2) -0.019(2) 0.0318(18) -0.016(2)
C236 0.055(2) 0.106(4) 0.040(2) -0.003(2) 0.0169(17) -0.014(3)
C237 0.065(2) 0.071(3) 0.048(2) 0.010(2) 0.0167(18) -0.002(2)
C241 0.053(2) 0.071(3) 0.053(2) 0.011(2) 0.000(2) -0.007(2)
C242 0.058(3) 0.083(3) 0.062(3) 0.009(3) -0.015(2) -0.006(3)
C243 0.044(2) 0.093(4) 0.060(3) -0.009(3) -0.011(2) -0.022(2)
C244 0.054(2) 0.077(3) 0.060(3) -0.009(2) 0.003(2) -0.017(2)
C245 0.047(2) 0.067(3) 0.0329(18) -0.0049(18) 0.0023(16) -0.015(2)
C246 0.0407(18) 0.054(2) 0.0346(17) 0.0043(17) 0.0068(14) -0.0020(18)
C247 0.0488(19) 0.048(2) 0.0257(15) -0.0057(15) 0.0099(13) -0.0044(18)
C248 0.0432(18) 0.0368(19) 0.0259(15) -0.0004(14) 0.0013(14) 0.0021(17)
C249 0.0419(18) 0.061(3) 0.0345(17) 0.0073(17) 0.0123(14) 0.0142(18)
C250 0.053(2) 0.051(2) 0.053(2) 0.0134(19) 0.0107(17) -0.006(2)
C251 0.054(2) 0.062(3) 0.053(2) -0.005(2) 0.0152(17) -0.015(2)
C252 0.055(2) 0.075(3) 0.059(2) 0.016(2) 0.005(2) -0.002(2)
C253 0.064(3) 0.064(3) 0.067(3) 0.029(2) 0.001(2) 0.009(2)
C254 0.072(3) 0.060(3) 0.088(3) 0.021(3) 0.001(3) 0.001(3)
C255 0.068(3) 0.091(4) 0.093(4) 0.036(3) -0.007(3) 0.019(3)
C256 0.049(3) 0.099(4) 0.109(4) 0.031(3) -0.020(3) 0.001(3)
C257 0.054(3) 0.072(3) 0.079(3) 0.010(3) -0.010(3) -0.009(3)
Zn1 0.03658(19) 0.0537(3) 0.0398(2) 0.00745(19) 0.01060(16) 0.0016(2)
Zn2 0.0456(2) 0.0553(3) 0.0361(2) 0.0015(2) 0.00925(17) 0.0039(2)
Zn3 0.0494(2) 0.0602(3) 0.0430(2) 0.0022(2) 0.01223(18) 0.0022(2)
O2 0.081(2) 0.174(3) 0.111(2) 0.079(2) 0.020(2) -0.005(2)
O1 0.223(3) 0.089(3) 0.110(2) -0.009(2) 0.1034(19) -0.034(3)
B3 0.084(3) 0.111(5) 0.073(3) -0.029(3) 0.047(2) -0.018(3)
F31 0.0631(12) 0.104(2) 0.1025(16) -0.0287(15) 0.0448(11) -0.0262(14)
F32 0.1313(16) 0.118(2) 0.1459(18) -0.0044(18) 0.1013(12) -0.0413(17)
F33 0.1070(19) 0.150(3) 0.121(2) -0.002(2) 0.0621(15) 0.005(2)
F34 0.0922(19) 0.227(3) 0.112(2) -0.093(2) 0.0380(16) -0.073(2)
B1 0.103(3) 0.107(4) 0.090(3) -0.025(3) 0.058(2) -0.005(3)
B2 0.069(4) 0.092(5) 0.109(5) 0.029(4) 0.011(3) -0.012(4)
F21 0.0971(19) 0.117(2) 0.136(2) 0.0626(18) 0.0432(16) -0.0009(18)
F22 0.073(2) 0.266(4) 0.155(3) 0.135(2) -0.0199(19) -0.050(2)
F23 0.145(3) 0.133(3) 0.105(3) -0.005(2) -0.023(3) -0.005(3)
F24 0.133(2) 0.138(3) 0.152(3) 0.052(2) 0.064(2) 0.055(2)
B4 0.168(5) 0.099(4) 0.119(4) -0.018(4) 0.065(4) 0.004(4)
F41 0.225(3) 0.132(3) 0.134(2) 0.029(2) 0.0976(19) -0.037(2)
N301 0.210(4) 0.099(4) 0.220(4) 0.011(4) 0.151(3) 0.008(4)
C301 0.122(4) 0.087(4) 0.130(4) 0.008(4) 0.065(3) 0.012(4)
C302 0.274(9) 0.175(7) 0.149(7) -0.035(6) 0.036(7) 0.109(6)
C304 0.117(4) 0.113(5) 0.075(3) 0.001(3) 0.042(3) -0.008(4)
C303 0.113(4) 0.089(4) 0.100(3) 0.045(3) 0.044(3) 0.000(3)
N302 0.092(4) 0.239(6) 0.174(4) 0.135(4) 0.031(3) 0.050(4)

loop_
_atom_type_symbol
_atom_type_description
_atom_type_scat_dispersion_real
_atom_type_scat_dispersion_imag
_atom_type_scat_source
C C 0.0033 0.0016 'International Tables Vol C Tables 4.2.6.8 and 6.1.1.4'
H H 0.0000 0.0000 'International Tables Vol C Tables 4.2.6.8 and 6.1.1.4'
B B 0.0013 0.0007 'International Tables Vol C Tables 4.2.6.8 and 6.1.1.4'
N N 0.0061 0.0033 'International Tables Vol C Tables 4.2.6.8 and 6.1.1.4'
O O 0.0106 0.0060 'International Tables Vol C Tables 4.2.6.8 and 6.1.1.4'
F F 0.0171 0.0103 'International Tables Vol C Tables 4.2.6.8 and 6.1.1.4'
Zn Zn 0.2839 1.4301 'International Tables Vol C Tables 4.2.6.8 and 6.1.1.4'
Ir Ir -1.4442 7.9887 'International Tables Vol C Tables 4.2.6.8 and 6.1.1.4'

loop_
_geom_angle_atom_site_label_1
_geom_angle_atom_site_label_2
_geom_angle_atom_site_label_3
_geom_angle
_geom_angle_site_symmetry_3
C147 Ir1 C111 95.94(14) .
C147 Ir1 C131 94.36(15) .
C111 Ir1 C131 96.20(12) .
C147 Ir1 N14 90.13(13) .
C111 Ir1 N14 173.10(14) .
C131 Ir1 N14 80.02(11) .
C147 Ir1 N17 79.08(14) .
C111 Ir1 N17 89.02(12) .
C131 Ir1 N17 172.04(14) .
N14 Ir1 N17 95.37(11) .
C147 Ir1 N11 172.84(14) .
C111 Ir1 N11 78.75(13) .
C131 Ir1 N11 91.02(13) .
N14 Ir1 N11 95.47(12) .
N17 Ir1 N11 95.91(12) .
C101 N11 C105 118.5(4) .
C101 N11 Ir1 125.6(3) .
C105 N11 Ir1 115.9(3) .
C112 N12 C109 123.0(4) .
C112 N12 Zn1 111.1(3) .
C109 N12 Zn1 125.7(2) .
C113 N13 C117 117.5(4) .
C113 N13 Zn1 114.6(3) .
C117 N13 Zn1 127.3(3) .
C121 N14 C125 117.6(3) .
C121 N14 Ir1 127.4(3) .
C125 N14 Ir1 115.0(2) .
C132 N15 C129 121.9(3) .
C132 N15 Zn2 111.1(2) .
C129 N15 Zn2 126.2(2) .
C137 N16 C133 118.0(4) .
C137 N16 Zn2 127.9(3) .
C133 N16 Zn2 113.9(2) .
C141 N17 C145 118.0(3) .
C141 N17 Ir1 126.0(3) .
C145 N17 Ir1 115.9(2) .
C152 N18 C52' 26.2(5) .
C152 N18 C149 117.6(5) .
C52' N18 C149 121.6(5) .
C152 N18 Zn3 113.3(5) .
C52' N18 Zn3 106.1(4) .
C149 N18 Zn3 128.8(3) .
C53' N19 C157 113.5(6) .
C53' N19 C57' 121.7(7) .
C157 N19 C57' 19.3(6) .
C53' N19 C153 28.6(5) .
C157 N19 C153 112.5(6) .
C57' N19 C153 128.8(7) .
C53' N19 Zn3 114.3(4) .
C157 N19 Zn3 132.1(5) .
C57' N19 Zn3 121.0(5) .
C153 N19 Zn3 109.1(4) .
N11 C101 C102 122.4(4) .
C101 C102 C103 119.3(4) .
C104 C103 C102 117.4(5) .
C103 C104 C105 121.8(4) .
N11 C105 C104 120.6(3) .
N11 C105 C106 112.8(3) .
C104 C105 C106 126.6(3) .
C107 C106 C111 122.7(3) .
C107 C106 C105 121.9(4) .
C111 C106 C105 115.3(3) .
C108 C107 C106 120.2(4) .
C107 C108 C109 120.2(3) .
C110 C109 C108 118.6(3) .
C110 C109 N12 118.4(4) .
C108 C109 N12 123.0(3) .
C109 C110 C111 122.7(4) .
C106 C111 C110 115.5(3) .
C106 C111 Ir1 117.2(2) .
C110 C111 Ir1 127.3(3) .
N12 C112 C113 119.7(4) .
N13 C113 C114 122.2(4) .
N13 C113 C112 115.1(4) .
C114 C113 C112 122.2(5) .
C113 C114 C115 117.6(5) .
C116 C115 C114 121.0(5) .
C115 C116 C117 118.1(5) .
N13 C117 C116 123.3(5) .
N14 C121 C122 122.8(4) .
C123 C122 C121 120.4(4) .
C122 C123 C124 118.6(4) .
C123 C124 C125 120.1(4) .
C124 C125 N14 120.4(3) .
C124 C125 C126 126.7(4) .
N14 C125 C126 112.9(3) .
C131 C126 C127 122.5(3) .
C131 C126 C125 117.3(3) .
C127 C126 C125 120.2(3) .
C128 C127 C126 118.9(4) .
C127 C128 C129 120.6(4) .
C128 C129 C130 119.0(3) .
C128 C129 N15 124.3(3) .
C130 C129 N15 116.7(3) .
C131 C130 C129 122.5(3) .
C130 C131 C126 116.4(3) .
C130 C131 Ir1 128.8(3) .
C126 C131 Ir1 114.8(2) .
N15 C132 C133 118.9(4) .
C134 C133 N16 121.0(4) .
C134 C133 C132 122.8(4) .
N16 C133 C132 116.2(4) .
C133 C134 C135 121.3(5) .
C136 C135 C134 118.2(5) .
C135 C136 C137 118.6(4) .
N16 C137 C136 122.8(5) .
N17 C141 C142 123.3(4) .
C141 C142 C143 117.6(4) .
C144 C143 C142 118.7(4) .
C145 C144 C143 121.5(4) .
C144 C145 N17 120.8(4) .
C144 C145 C146 126.6(4) .
N17 C145 C146 112.6(3) .
C151 C146 C147 122.3(4) .
C151 C146 C145 121.4(3) .
C147 C146 C145 116.3(4) .
C148 C147 C146 114.7(4) .
C148 C147 Ir1 129.3(3) .
C146 C147 Ir1 116.0(3) .
C149 C148 C147 124.1(3) .
C148 C149 C150 118.9(4) .
C148 C149 N18 116.9(3) .
C150 C149 N18 124.2(4) .
C151 C150 C149 119.6(4) .
C150 C151 C146 120.3(4) .
N18 C52' C53' 121.5(7) .
N19 C53' C54' 124.4(7) .
N19 C53' C52' 115.1(7) .
C54' C53' C52' 119.7(7) .
C55' C54' C53' 115.0(9) .
C54' C55' C56' 122.5(11) .
C55' C56' C57' 116.7(9) .
N19 C57' C56' 116.4(8) .
N18 C152 C153 115.7(7) .
C154 C153 N19 120.5(7) .
C154 C153 C152 121.2(8) .
N19 C153 C152 116.2(8) .
C153 C154 C155 116.7(8) .
C156 C155 C154 122.3(10) .
C155 C156 C157 116.8(9) .
N19 C157 C156 128.9(8) .
C211 Ir2 C231 94.02(14) .
C211 Ir2 C247 95.91(14) .
C231 Ir2 C247 96.26(16) .
C211 Ir2 N21 80.43(14) .
C231 Ir2 N21 172.69(15) .
C247 Ir2 N21 89.08(15) .
C211 Ir2 N24 89.95(13) .
C231 Ir2 N24 79.62(14) .
C247 Ir2 N24 173.09(15) .
N21 Ir2 N24 95.52(13) .
C211 Ir2 N27 173.39(14) .
C231 Ir2 N27 91.27(13) .
C247 Ir2 N27 79.56(13) .
N21 Ir2 N27 94.62(12) .
N24 Ir2 N27 94.91(12) .
C201 N21 C205 117.5(4) .
C201 N21 Ir2 127.0(3) .
C205 N21 Ir2 115.3(3) .
C212 N22 C209 121.1(4) .
C212 N22 Zn1 110.6(3) .
C209 N22 Zn1 128.1(2) .
C217 N23 C213 118.7(3) .
C217 N23 Zn1 127.8(3) .
C213 N23 Zn1 113.5(2) .
C221 N24 C225 118.7(4) .
C221 N24 Ir2 126.5(3) .
C225 N24 Ir2 114.8(3) .
C232 N25 C229 121.7(3) .
C232 N25 Zn2 111.4(3) .
C229 N25 Zn2 126.3(3) .
C237 N26 C233 119.0(4) .
C237 N26 Zn2 127.4(3) .
C233 N26 Zn2 113.6(3) .
C241 N27 C245 117.9(3) .
C241 N27 Ir2 127.2(3) .
C245 N27 Ir2 114.9(2) .
C252 N28 C249 122.3(3) .
C252 N28 Zn3 109.6(2) .
C249 N28 Zn3 127.9(3) .
C257 N29 C253 117.6(4) .
C257 N29 Zn3 128.8(3) .
C253 N29 Zn3 113.6(3) .
N21 C201 C202 123.9(4) .
C203 C202 C201 115.4(5) .
C204 C203 C202 123.0(6) .
C203 C204 C205 117.4(5) .
N21 C205 C204 122.4(4) .
N21 C205 C206 114.1(4) .
C204 C205 C206 123.4(4) .
C207 C206 C211 122.7(4) .
C207 C206 C205 123.8(5) .
C211 C206 C205 113.6(4) .
C206 C207 C208 121.3(5) .
C209 C208 C207 119.5(4) .
C208 C209 C210 117.3(4) .
C208 C209 N22 124.7(3) .
C210 C209 N22 117.7(4) .
C211 C210 C209 126.6(4) .
C210 C211 C206 112.4(3) .
C210 C211 Ir2 131.1(3) .
C206 C211 Ir2 116.4(3) .
N22 C212 C213 119.6(4) .
N23 C213 C214 121.0(4) .
N23 C213 C212 116.9(3) .
C214 C213 C212 122.1(4) .
C215 C214 C213 119.9(5) .
C216 C215 C214 118.4(4) .
C215 C216 C217 119.1(4) .
N23 C217 C216 122.9(5) .
N24 C221 C222 121.7(5) .
C223 C222 C221 119.2(5) .
C222 C223 C224 120.0(5) .
C225 C224 C223 118.3(5) .
C224 C225 N24 122.0(4) .
C224 C225 C226 125.3(4) .
N24 C225 C226 112.6(3) .
C231 C226 C227 121.8(4) .
C231 C226 C225 116.8(4) .
C227 C226 C225 121.4(4) .
C228 C227 C226 121.4(4) .
C227 C228 C229 118.1(4) .
C230 C229 C228 120.1(4) .
C230 C229 N25 115.9(3) .
C228 C229 N25 124.0(4) .
C229 C230 C231 122.5(3) .
C226 C231 C230 116.0(4) .
C226 C231 Ir2 116.2(3) .
C230 C231 Ir2 127.8(3) .
N25 C232 C233 119.3(4) .
N26 C233 C234 121.1(4) .
N26 C233 C232 115.5(4) .
C234 C233 C232 123.3(4) .
C233 C234 C235 118.6(4) .
C236 C235 C234 119.2(5) .
C235 C236 C237 120.7(5) .
N26 C237 C236 121.3(4) .
N27 C241 C242 124.3(4) .
C243 C242 C241 118.3(4) .
C242 C243 C244 118.9(4) .
C243 C244 C245 121.2(5) .
N27 C245 C244 119.3(3) .
N27 C245 C246 114.7(3) .
C244 C245 C246 126.0(4) .
C251 C246 C247 120.4(3) .
C251 C246 C245 124.5(4) .
C247 C246 C245 115.1(3) .
C248 C247 C246 115.9(3) .
C248 C247 Ir2 128.4(3) .
C246 C247 Ir2 115.7(2) .
C249 C248 C247 122.6(3) .
C248 C249 C250 119.8(3) .
C248 C249 N28 116.5(3) .
C250 C249 N28 123.7(4) .
C251 C250 C249 118.6(4) .
C250 C251 C246 122.8(4) .
N28 C252 C253 119.0(4) .
N29 C253 C254 122.5(4) .
N29 C253 C252 117.3(4) .
C254 C253 C252 120.3(4) .
C253 C254 C255 118.7(5) .
C256 C255 C254 117.1(5) .
C255 C256 C257 120.6(4) .
N29 C257 C256 123.4(5) .
O1 Zn1 N13 126.40(15) .
O1 Zn1 N23 122.42(15) .
N13 Zn1 N23 111.16(14) .
O1 Zn1 N22 88.72(18) .
N13 Zn1 N22 100.20(13) .
N23 Zn1 N22 79.36(12) .
O1 Zn1 N12 93.16(18) .
N13 Zn1 N12 78.72(13) .
N23 Zn1 N12 99.56(12) .
N22 Zn1 N12 178.12(12) .
O2 Zn2 N16 124.07(18) .
O2 Zn2 N26 124.33(17) .
N16 Zn2 N26 111.56(14) .
O2 Zn2 N25 89.46(16) .
N16 Zn2 N25 102.91(12) .
N26 Zn2 N25 79.96(14) .
O2 Zn2 N15 90.07(16) .
N16 Zn2 N15 79.24(12) .
N26 Zn2 N15 98.44(13) .
N25 Zn2 N15 177.66(12) .
F1' Zn3 F1 39.9(4) .
F1' Zn3 N29 86.2(4) .
F1 Zn3 N29 124.6(2) .
F1' Zn3 N19 158.8(3) .
F1 Zn3 N19 122.3(2) .
N29 Zn3 N19 113.06(16) .
F1' Zn3 N18 105.7(4) .
F1 Zn3 N18 88.0(2) .
N29 Zn3 N18 99.11(13) .
N19 Zn3 N18 80.86(14) .
F1' Zn3 N28 73.9(4) .
F1 Zn3 N28 91.9(2) .
N29 Zn3 N28 80.48(13) .
N19 Zn3 N28 99.67(14) .
N18 Zn3 N28 179.42(14) .
F34 B3 F31 110.7(3) .
F34 B3 F33 110.5(2) .
F31 B3 F33 109.5(2) .
F34 B3 F32 110.4(3) .
F31 B3 F32 110.4(2) .
F33 B3 F32 105.2(3) .
F11 B1 F12' 135.0(4) .
F11 B1 F13 114.2(3) .
F12' B1 F13 104.9(4) .
F11 B1 F11' 33.1(3) .
F12' B1 F11' 142.8(4) .
F13 B1 F11' 110.2(3) .
F11 B1 F12 114.2(3) .
F12' B1 F12 56.5(4) .
F13 B1 F12 121.5(4) .
F11' B1 F12 93.6(3) .
F11 B1 F14 92.8(4) .
F12' B1 F14 50.3(4) .
F13 B1 F14 112.9(3) .
F11' B1 F14 121.9(4) .
F12 B1 F14 95.4(3) .
F11 B1 F13' 126.1(3) .
F12' B1 F13' 98.8(4) .
F13 B1 F13' 32.2(4) .
F11' B1 F13' 104.1(3) .
F12 B1 F13' 91.5(4) .
F14 B1 F13' 132.8(4) .
F11 B1 F14' 86.3(4) .
F12' B1 F14' 103.1(5) .
F13 B1 F14' 50.3(5) .
F11' B1 F14' 108.6(3) .
F12 B1 F14' 157.7(4) .
F14 B1 F14' 73.9(4) .
F13' B1 F14' 82.5(5) .
F24 B2 F23 101.8(5) .
F24 B2 F22 113.4(6) .
F23 B2 F22 106.5(6) .
F24 B2 F21 117.4(7) .
F23 B2 F21 109.4(5) .
F22 B2 F21 107.6(5) .
F41 B4 F43 108.7(3) .
F41 B4 F42' 107.1(4) .
F43 B4 F42' 141.9(4) .
F41 B4 F44' 131.8(4) .
F43 B4 F44' 40.3(4) .
F42' B4 F44' 116.6(5) .
F41 B4 F42 111.5(4) .
F43 B4 F42 120.7(4) .
F42' B4 F42 29.7(3) .
F44' B4 F42 116.5(5) .
F41 B4 F44 95.2(3) .
F43 B4 F44 110.4(4) .
F42' B4 F44 78.8(3) .
F44' B4 F44 75.2(4) .
F42 B4 F44 107.4(4) .
F41 B4 F43' 86.6(3) .
F43 B4 F43' 65.0(4) .
F42' B4 F43' 104.7(4) .
F44' B4 F43' 100.5(4) .
F42 B4 F43' 75.8(4) .
F44 B4 F43' 175.4(5) .
N301 C301 C302 170.4(8) .
N302 C303 C304 175.6(8) .
N303 C305 C306 174.8(10) .
C308 C307 N304 172.1(16) .
N305 C309 C310 178.1(10) .
N306 C311 C312 176.9(12) .
C316 C315 N308 167.7(15) .
C315 N308 N308 150.8(19) 3_566
N09' C317 C318 147.5(10) .
N09' C317 N309 69.9(8) .
C318 C317 N309 126.7(7) .
N307 C313 C314 172.3(12) .
N310 C319 C320 139(2) .

loop_
_geom_bond_atom_site_label_1
_geom_bond_atom_site_label_2
_geom_bond_distance
_geom_bond_site_symmetry_2
Ir1 C147 1.998(4) .
Ir1 C111 2.006(3) .
Ir1 C131 2.016(3) .
Ir1 N14 2.103(3) .
Ir1 N17 2.122(3) .
Ir1 N11 2.128(4) .
N11 C101 1.356(5) .
N11 C105 1.359(5) .
N12 C112 1.240(5) .
N12 C109 1.424(5) .
N12 Zn1 2.174(3) .
N13 C113 1.329(6) .
N13 C117 1.353(6) .
N13 Zn1 2.037(3) .
N14 C121 1.308(4) .
N14 C125 1.387(5) .
N15 C132 1.278(5) .
N15 C129 1.424(4) .
N15 Zn2 2.159(3) .
N16 C137 1.336(5) .
N16 C133 1.351(6) .
N16 Zn2 2.039(3) .
N17 C141 1.359(5) .
N17 C145 1.362(5) .
N18 C152 1.292(12) .
N18 C52' 1.310(10) .
N18 C149 1.436(5) .
N18 Zn3 2.133(3) .
N19 C53' 1.278(8) .
N19 C157 1.282(10) .
N19 C57' 1.370(10) .
N19 C153 1.444(9) .
N19 Zn3 2.032(4) .
C101 C102 1.363(7) .
C102 C103 1.406(6) .
C103 C104 1.365(6) .
C104 C105 1.365(6) .
C105 C106 1.500(5) .
C106 C107 1.382(5) .
C106 C111 1.395(5) .
C107 C108 1.362(5) .
C108 C109 1.407(6) .
C109 C110 1.383(5) .
C110 C111 1.415(5) .
C112 C113 1.487(6) .
C113 C114 1.364(6) .
C114 C115 1.395(7) .
C115 C116 1.328(8) .
C116 C117 1.357(6) .
C121 C122 1.385(6) .
C122 C123 1.335(7) .
C123 C124 1.371(5) .
C124 C125 1.380(6) .
C125 C126 1.466(4) .
C126 C131 1.403(5) .
C126 C127 1.414(5) .
C127 C128 1.364(5) .
C128 C129 1.400(5) .
C129 C130 1.407(5) .
C130 C131 1.380(4) .
C132 C133 1.457(5) .
C133 C134 1.347(6) .
C134 C135 1.373(6) .
C135 C136 1.361(8) .
C136 C137 1.378(7) .
C141 C142 1.361(6) .
C142 C143 1.411(7) .
C143 C144 1.360(6) .
C144 C145 1.358(5) .
C145 C146 1.475(6) .
C146 C151 1.397(6) .
C146 C147 1.413(5) .
C147 C148 1.407(6) .
C148 C149 1.373(6) .
C149 C150 1.409(5) .
C150 C151 1.370(6) .
C52' C53' 1.474(11) .
C53' C54' 1.414(14) .
C54' C55' 1.377(14) .
C55' C56' 1.418(14) .
C56' C57' 1.484(16) .
C152 C153 1.491(13) .
C153 C154 1.356(14) .
C154 C155 1.387(13) .
C155 C156 1.311(12) .
C156 C157 1.322(14) .
Ir2 C211 1.973(3) .
Ir2 C231 2.010(4) .
Ir2 C247 2.028(4) .
Ir2 N21 2.104(4) .
Ir2 N24 2.111(3) .
Ir2 N27 2.121(3) .
N21 C201 1.312(5) .
N21 C205 1.350(6) .
N22 C212 1.268(5) .
N22 C209 1.405(5) .
N22 Zn1 2.169(3) .
N23 C217 1.319(5) .
N23 C213 1.331(6) .
N23 Zn1 2.057(3) .
N24 C221 1.327(6) .
N24 C225 1.401(6) .
N25 C232 1.271(6) .
N25 C229 1.437(5) .
N25 Zn2 2.133(3) .
N26 C237 1.340(5) .
N26 C233 1.354(5) .
N26 Zn2 2.039(4) .
N27 C241 1.306(5) .
N27 C245 1.370(5) .
N28 C252 1.308(6) .
N28 C249 1.418(4) .
N28 Zn3 2.153(3) .
N29 C257 1.322(5) .
N29 C253 1.333(6) .
N29 Zn3 2.030(4) .
C201 C202 1.415(8) .
C202 C203 1.363(7) .
C203 C204 1.336(7) .
C204 C205 1.397(8) .
C205 C206 1.505(7) .
C206 C207 1.360(6) .
C206 C211 1.440(6) .
C207 C208 1.391(7) .
C208 C209 1.384(7) .
C209 C210 1.392(5) .
C210 C211 1.390(5) .
C212 C213 1.470(6) .
C213 C214 1.384(6) .
C214 C215 1.376(7) .
C215 C216 1.351(7) .
C216 C217 1.381(6) .
C221 C222 1.401(7) .
C222 C223 1.373(8) .
C223 C224 1.404(7) .
C224 C225 1.361(6) .
C225 C226 1.474(6) .
C226 C231 1.392(5) .
C226 C227 1.407(6) .
C227 C228 1.365(6) .
C228 C229 1.411(6) .
C229 C230 1.389(6) .
C230 C231 1.406(6) .
C232 C233 1.472(6) .
C233 C234 1.392(7) .
C234 C235 1.393(7) .
C235 C236 1.340(7) .
C236 C237 1.378(7) .
C241 C242 1.396(6) .
C242 C243 1.339(7) .
C243 C244 1.366(6) .
C244 C245 1.391(6) .
C245 C246 1.479(5) .
C246 C251 1.381(6) .
C246 C247 1.424(5) .
C247 C248 1.392(4) .
C248 C249 1.369(5) .
C249 C250 1.416(5) .
C250 C251 1.327(5) .
C252 C253 1.459(6) .
C253 C254 1.400(7) .
C254 C255 1.409(6) .
C255 C256 1.351(8) .
C256 C257 1.379(7) .
Zn1 O1 1.863(4) .
Zn2 O2 1.921(5) .
Zn3 F1' 1.882(14) .
Zn3 F1 1.888(6) .
B3 F34 1.369(3) .
B3 F31 1.378(3) .
B3 F33 1.380(4) .
B3 F32 1.383(4) .
B1 F11 1.375(4) .
B1 F12' 1.376(4) .
B1 F13 1.377(4) .
B1 F11' 1.386(4) .
B1 F12 1.392(4) .
B1 F14 1.392(4) .
B1 F13' 1.394(4) .
B1 F14' 1.400(4) .
B2 F24 1.303(8) .
B2 F23 1.355(8) .
B2 F22 1.376(7) .
B2 F21 1.380(8) .
B4 F41 1.366(4) .
B4 F43 1.366(5) .
B4 F42' 1.366(5) .
B4 F44' 1.376(4) .
B4 F42 1.378(4) .
B4 F44 1.384(4) .
B4 F43' 1.384(5) .
N301 C301 1.090(9) .
C301 C302 1.470(11) .
C304 C303 1.452(6) .
C303 N302 1.077(7) .
N303 C305 1.120(12) .
C305 C306 1.420(13) .
C308 C307 1.05(2) .
C307 N304 1.104(18) .
N305 C309 0.958(11) .
C309 C310 1.404(17) .
N306 C311 1.033(10) .
C311 C312 1.409(12) .
C316 C315 1.05(2) .
C315 N308 1.10(2) .
N308 N308 1.30(3) 3_566
C318 C317 1.367(11) .
C317 N09' 1.298(18) .
C317 N309 1.467(11) .
C314 C313 1.276(12) .
C313 N307 1.225(14) .
C319 N310 1.10(4) .
C319 C320 1.27(3) .
